data_7224979
loop_
_publ_author_name
'Jurczak, Janusz'
'Dydio, Pawel'
'Stepniak, Pawel'
'Zielinski, Tomasz'

_publ_section_title
;
 A Hybrid Macrocyclic Anion Receptor Exploiting the
 Pyrrole-2,5-diacetamide Unit
;
_journal_name_full 'RSC Adv.'
_journal_paper_doi 10.1039/C6RA05804C
_journal_year 2016
_chemical_formula_sum 'C20 H19 N3 O2'
_chemical_formula_weight 333.38
_chemical_name_systematic 'pyrrole-2,5-diacetic acid phenyl bisamide'
_space_group_IT_number 9
_symmetry_cell_setting monoclinic
_symmetry_space_group_name_Hall 'C -2yc'
_symmetry_space_group_name_H-M 'C 1 c 1'
_atom_sites_solution_hydrogens geom
_atom_sites_solution_primary direct
_atom_sites_solution_secondary difmap
_audit_creation_method SHELXL-97
_audit_update_record
;
2016-03-03 deposited with the CCDC.
2016-04-18 downloaded from the CCDC.
;
_cell_angle_alpha 90.00
_cell_angle_beta 92.932(2)
_cell_angle_gamma 90.00
_cell_formula_units_Z 8
_cell_length_a 11.6197(3)
_cell_length_b 9.4493(4)
_cell_length_c 30.4715(10)
_cell_measurement_temperature 100(2)
_cell_volume 3341.3(2)
_computing_cell_refinement
;
CrysAlis RED, Oxford Diffraction Ltd.,
Version 1.171.27p5 beta 
;
_computing_data_collection
;
CrysAlis CCD, Oxford Diffraction Ltd.,
Version 1.171.27p5 beta 
;
_computing_data_reduction
;
CrysAlis RED, Oxford Diffraction Ltd.,
Version 1.171.27p5 beta 
;
_computing_molecular_graphics 'Diamond 1.2'
_computing_publication_material SHELXTL-97
_computing_structure_refinement 'SHELXL-97 (Sheldrick, 1997)'
_computing_structure_solution 'SHELXS-97 (Sheldrick, 1990)'
_diffrn_ambient_temperature 100(2)
_diffrn_detector_area_resol_mean 8.6479
_diffrn_measured_fraction_theta_full 0.998
_diffrn_measured_fraction_theta_max 0.998
_diffrn_measurement_device_type KM4CCD
_diffrn_measurement_method 'omega scan'
_diffrn_radiation_monochromator graphite
_diffrn_radiation_source 'fine-focus sealed tube'
_diffrn_radiation_type MoK\a
_diffrn_radiation_wavelength 0.71073
_diffrn_reflns_av_R_equivalents 0.0421
_diffrn_reflns_av_sigmaI/netI 0.0222
_diffrn_reflns_limit_h_max 14
_diffrn_reflns_limit_h_min -14
_diffrn_reflns_limit_k_max 11
_diffrn_reflns_limit_k_min -11
_diffrn_reflns_limit_l_max 38
_diffrn_reflns_limit_l_min -38
_diffrn_reflns_number 17472
_diffrn_reflns_theta_full 26.50
_diffrn_reflns_theta_max 26.50
_diffrn_reflns_theta_min 2.78
_diffrn_standards_decay_% 2
_diffrn_standards_interval_count '50 frame'
_diffrn_standards_interval_time '1200 sec'
_diffrn_standards_number '1 frame'
_exptl_absorpt_coefficient_mu 0.088
_exptl_absorpt_correction_T_max 0.98
_exptl_absorpt_correction_T_min 0.94
_exptl_absorpt_correction_type empirical
_exptl_absorpt_process_details
;
SCALE3 ABSPACK - An Oxford Diffraction program 
;
_exptl_crystal_colour colourless
_exptl_crystal_density_diffrn 1.325
_exptl_crystal_density_method 'not measured'
_exptl_crystal_description prismatic
_exptl_crystal_F_000 1408
_exptl_crystal_size_max 0.62
_exptl_crystal_size_mid 0.33
_exptl_crystal_size_min 0.19
_refine_diff_density_max 0.568
_refine_diff_density_min -0.385
_refine_diff_density_rms 0.070
_refine_ls_abs_structure_details 'Flack H D (1983), Acta Cryst. A39, 876-881'
_refine_ls_abs_structure_Flack 0(10)
_refine_ls_extinction_method none
_refine_ls_goodness_of_fit_ref 1.123
_refine_ls_hydrogen_treatment constr
_refine_ls_matrix_type full
_refine_ls_number_parameters 451
_refine_ls_number_reflns 3471
_refine_ls_number_restraints 2
_refine_ls_restrained_S_all 1.123
_refine_ls_R_factor_all 0.0576
_refine_ls_R_factor_gt 0.0549
_refine_ls_shift/su_max 0.000
_refine_ls_shift/su_mean 0.000
_refine_ls_structure_factor_coef Fsqd
_refine_ls_weighting_details 'calc w=1/[\s^2^(Fo^2^)+(0.1002P)^2^+1.8899P] where P=(Fo^2^+2Fc^2^)/3'
_refine_ls_weighting_scheme calc
_refine_ls_wR_factor_gt 0.1479
_refine_ls_wR_factor_ref 0.1512
_reflns_number_gt 3181
_reflns_number_total 3471
_reflns_threshold_expression >2sigma(I)
_cod_data_source_file c6ra05804c2.cif
_cod_data_source_block d373
_cod_depositor_comments
;
The following automatic conversions were performed:

'_symmetry_cell_setting' value 'Monoclinic' changed to 'monoclinic'
according to
/usr/data/users/saulius/crontab/automatic-downloads/rss-feeds/RSC/lib/dictionaries/cif_core.dic
dictionary named 'cif_core.dic' version 2.4.2 from 2011-04-26.

Automatic conversion script
Id: cif_fix_values 4268 2015-11-12 08:31:59Z antanas 
;
_cod_original_sg_symbol_H-M Cc
_cod_database_code 7224979

loop_
_symmetry_equiv_pos_as_xyz
'x, y, z'
'x, -y, z+1/2'
'x+1/2, y+1/2, z'
'x+1/2, -y+1/2, z+1/2'

loop_
_atom_site_label
_atom_site_type_symbol
_atom_site_fract_x
_atom_site_fract_y
_atom_site_fract_z
_atom_site_U_iso_or_equiv
_atom_site_adp_type
_atom_site_occupancy
_atom_site_symmetry_multiplicity
_atom_site_calc_flag
_atom_site_refinement_flags
N1A N 0.6167(3) 0.1464(4) 0.15555(13) 0.0185(8) Uani 1 1 d .
H1A H 0.6203 0.0602 0.1448 0.022 Uiso 1 1 calc R
C2A C 0.6859(3) 0.2433(3) 0.13790(12) 0.0178(7) Uani 1 1 d .
O1A O 0.6928(3) 0.3675(2) 0.15074(9) 0.0237(6) Uani 1 1 d .
C3A C 0.7581(3) 0.1882(4) 0.10097(12) 0.0204(7) Uani 1 1 d .
H3A1 H 0.8357 0.1629 0.1134 0.024 Uiso 1 1 calc R
H3A2 H 0.7219 0.1010 0.0887 0.024 Uiso 1 1 calc R
C4A C 0.7705(4) 0.2933(4) 0.06435(15) 0.0145(8) Uani 1 1 d .
N5A N 0.8688(3) 0.3746(3) 0.06134(11) 0.0163(6) Uani 1 1 d .
H5A H 0.9285 0.3735 0.0803 0.020 Uiso 1 1 calc R
C6A C 0.8595(4) 0.4575(4) 0.02424(15) 0.0169(9) Uani 1 1 d .
C7A C 0.9540(3) 0.5582(4) 0.01278(12) 0.0193(7) Uani 1 1 d .
H7A1 H 1.0067 0.5720 0.0390 0.023 Uiso 1 1 calc R
H7A2 H 0.9193 0.6512 0.0050 0.023 Uiso 1 1 calc R
C8A C 1.0237(3) 0.5070(3) -0.02535(12) 0.0169(7) Uani 1 1 d .
O2A O 1.0655(2) 0.3855(2) -0.02574(9) 0.0194(5) Uani 1 1 d .
N9A N 1.0385(3) 0.6051(4) -0.05741(13) 0.0176(8) Uani 1 1 d .
H9A H 1.0038 0.6875 -0.0555 0.021 Uiso 1 1 calc R
C10A C 1.1088(4) 0.5794(5) -0.09455(15) 0.0200(10) Uani 1 1 d .
C11A C 1.2025(4) 0.6733(4) -0.09918(16) 0.0193(9) Uani 1 1 d .
H11A H 1.2169 0.7487 -0.0790 0.023 Uiso 1 1 calc R
C12A C 1.2734(5) 0.6512(6) -0.13455(18) 0.0276(11) Uani 1 1 d .
H12A H 1.3383 0.7104 -0.1381 0.033 Uiso 1 1 calc R
C13A C 1.2485(4) 0.5436(5) -0.16401(17) 0.0277(11) Uani 1 1 d .
H13A H 1.2959 0.5308 -0.1882 0.033 Uiso 1 1 calc R
C14A C 1.1563(5) 0.4540(5) -0.15916(16) 0.0279(11) Uani 1 1 d .
H14A H 1.1411 0.3801 -0.1798 0.033 Uiso 1 1 calc R
C15A C 1.0849(4) 0.4719(5) -0.12376(16) 0.0241(10) Uani 1 1 d .
H15A H 1.0212 0.4107 -0.1201 0.029 Uiso 1 1 calc R
C16A C 0.5387(4) 0.1663(4) 0.18937(14) 0.0159(9) Uani 1 1 d .
C17A C 0.4358(4) 0.0932(4) 0.18816(16) 0.0205(10) Uani 1 1 d .
H17A H 0.4179 0.0302 0.1645 0.025 Uiso 1 1 calc R
C18A C 0.3583(4) 0.1100(5) 0.22071(16) 0.0228(10) Uani 1 1 d .
H18A H 0.2888 0.0569 0.2194 0.027 Uiso 1 1 calc R
C19A C 0.3809(4) 0.2047(5) 0.25579(17) 0.0238(10) Uani 1 1 d .
H19A H 0.3262 0.2196 0.2775 0.029 Uiso 1 1 calc R
C20A C 0.4870(4) 0.2763(5) 0.25765(16) 0.0260(10) Uani 1 1 d .
H20A H 0.5050 0.3384 0.2816 0.031 Uiso 1 1 calc R
C21A C 0.5662(4) 0.2589(5) 0.22542(15) 0.0211(9) Uani 1 1 d .
H21A H 0.6377 0.3078 0.2273 0.025 Uiso 1 1 calc R
C22A C 0.7000(3) 0.3218(4) 0.02746(13) 0.0195(7) Uani 1 1 d .
H22A H 0.6273 0.2795 0.0202 0.023 Uiso 1 1 calc R
C23A C 0.7561(3) 0.4261(4) 0.00223(12) 0.0188(7) Uani 1 1 d .
H23A H 0.7275 0.4663 -0.0247 0.023 Uiso 1 1 calc R
N1B N 1.0281(3) 1.1065(4) -0.06268(12) 0.0154(8) Uani 1 1 d .
H1B H 1.0270 1.1927 -0.0517 0.019 Uiso 1 1 calc R
C2B C 0.9588(3) 1.0062(4) -0.04482(12) 0.0183(7) Uani 1 1 d .
O1B O 0.9504(3) 0.8819(2) -0.05749(9) 0.0246(6) Uani 1 1 d .
C3B C 0.8881(3) 1.0621(3) -0.00760(12) 0.0197(7) Uani 1 1 d .
H3B1 H 0.9261 1.1483 0.0047 0.024 Uiso 1 1 calc R
H3B2 H 0.8111 1.0901 -0.0200 0.024 Uiso 1 1 calc R
C4B C 0.8727(4) 0.9590(4) 0.02922(15) 0.0173(9) Uani 1 1 d .
N5B N 0.7764(3) 0.8753(3) 0.03155(11) 0.0160(6) Uani 1 1 d .
H5B H 0.7185 0.8738 0.0118 0.019 Uiso 1 1 calc R
C6B C 0.7831(4) 0.7939(4) 0.06914(14) 0.0155(9) Uani 1 1 d .
C7B C 0.6906(3) 0.6916(4) 0.07989(12) 0.0192(7) Uani 1 1 d .
H7B1 H 0.7260 0.5989 0.0875 0.023 Uiso 1 1 calc R
H7B2 H 0.6379 0.6780 0.0537 0.023 Uiso 1 1 calc R
C8B C 0.6214(3) 0.7427(3) 0.11818(12) 0.0163(7) Uani 1 1 d .
O2B O 0.5792(2) 0.8645(2) 0.11849(9) 0.0191(5) Uani 1 1 d .
N9B N 0.6071(4) 0.6500(4) 0.15046(13) 0.0199(9) Uani 1 1 d .
H9B H 0.6443 0.5692 0.1492 0.024 Uiso 1 1 calc R
C10B C 0.5366(4) 0.6710(4) 0.18686(15) 0.0160(9) Uani 1 1 d .
C11B C 0.4425(5) 0.5861(5) 0.19359(16) 0.0202(10) Uani 1 1 d .
H11B H 0.4238 0.5120 0.1734 0.024 Uiso 1 1 calc R
C12B C 0.3748(4) 0.6066(5) 0.22912(17) 0.0251(11) Uani 1 1 d .
H12B H 0.3103 0.5469 0.2328 0.030 Uiso 1 1 calc R
C13B C 0.4003(5) 0.7144(5) 0.25976(17) 0.0255(10) Uani 1 1 d .
H13B H 0.3527 0.7303 0.2837 0.031 Uiso 1 1 calc R
C14B C 0.4988(5) 0.7987(5) 0.25383(17) 0.0266(10) Uani 1 1 d .
H14B H 0.5193 0.8699 0.2748 0.032 Uiso 1 1 calc R
C15B C 0.5664(4) 0.7794(5) 0.21789(16) 0.0221(10) Uani 1 1 d .
H15B H 0.6317 0.8379 0.2141 0.027 Uiso 1 1 calc R
C16B C 1.1026(4) 1.0801(5) -0.09818(14) 0.0173(9) Uani 1 1 d .
C17B C 1.2088(4) 1.1554(5) -0.09551(17) 0.0221(10) Uani 1 1 d .
H17B H 1.2271 1.2180 -0.0718 0.027 Uiso 1 1 calc R
C18B C 1.2859(4) 1.1344(5) -0.12907(18) 0.0256(11) Uani 1 1 d .
H18B H 1.3583 1.1814 -0.1279 0.031 Uiso 1 1 calc R
C19B C 1.2561(5) 1.0456(5) -0.16367(18) 0.0289(11) Uani 1 1 d .
H19B H 1.3081 1.0334 -0.1864 0.035 Uiso 1 1 calc R
C20B C 1.1527(4) 0.9741(5) -0.16598(16) 0.0246(10) Uani 1 1 d .
H20B H 1.1344 0.9122 -0.1899 0.030 Uiso 1 1 calc R
C21B C 1.0744(4) 0.9929(5) -0.13290(15) 0.0217(9) Uani 1 1 d .
H21B H 1.0022 0.9453 -0.1346 0.026 Uiso 1 1 calc R
C22B C 0.9449(3) 0.9289(3) 0.06572(12) 0.0182(7) Uani 1 1 d .
H22B H 1.0182 0.9698 0.0727 0.022 Uiso 1 1 calc R
C23B C 0.8878(3) 0.8241(3) 0.09083(12) 0.0185(7) Uani 1 1 d .
H23B H 0.9167 0.7828 0.1176 0.022 Uiso 1 1 calc R

loop_
_atom_site_aniso_label
_atom_site_aniso_U_11
_atom_site_aniso_U_22
_atom_site_aniso_U_33
_atom_site_aniso_U_23
_atom_site_aniso_U_13
_atom_site_aniso_U_12
N1A 0.022(2) 0.0133(16) 0.0202(18) -0.0040(13) 0.0060(14) -0.0016(13)
C2A 0.0177(17) 0.0135(15) 0.0223(17) 0.0033(13) 0.0025(14) 0.0023(12)
O1A 0.0308(15) 0.0137(12) 0.0273(14) 0.0002(10) 0.0075(12) -0.0010(10)
C3A 0.0247(19) 0.0162(16) 0.0210(17) 0.0023(13) 0.0074(15) 0.0035(13)
C4A 0.0123(18) 0.0119(18) 0.0197(19) -0.0013(15) 0.0060(15) 0.0033(14)
N5A 0.0153(14) 0.0130(13) 0.0207(15) 0.0002(11) 0.0004(12) 0.0019(11)
C6A 0.0136(19) 0.0136(18) 0.024(2) -0.0003(16) 0.0033(17) 0.0000(15)
C7A 0.0204(18) 0.0155(15) 0.0230(17) -0.0039(13) 0.0090(15) -0.0027(13)
C8A 0.0121(15) 0.0144(15) 0.0244(17) -0.0017(13) 0.0033(13) -0.0014(12)
O2A 0.0188(12) 0.0143(12) 0.0250(13) 0.0002(9) 0.0013(10) 0.0020(9)
N9A 0.0196(19) 0.0123(16) 0.0217(18) -0.0006(13) 0.0077(14) 0.0026(13)
C10A 0.018(2) 0.025(2) 0.018(2) 0.0041(18) 0.0084(17) 0.0035(18)
C11A 0.020(2) 0.0189(19) 0.019(2) 0.0022(16) 0.0009(16) -0.0009(16)
C12A 0.024(2) 0.029(2) 0.030(2) 0.0067(18) 0.0070(18) 0.0008(18)
C13A 0.032(3) 0.035(3) 0.018(2) 0.007(2) 0.0111(18) 0.013(2)
C14A 0.040(3) 0.026(2) 0.018(2) -0.0052(17) 0.0027(18) 0.0090(19)
C15A 0.025(2) 0.023(2) 0.023(2) -0.0013(16) 0.0000(17) 0.0009(16)
C16A 0.023(2) 0.0074(16) 0.018(2) 0.0024(15) 0.0003(17) 0.0057(16)
C17A 0.024(2) 0.0142(18) 0.023(2) -0.0023(16) 0.0026(18) 0.0027(17)
C18A 0.020(2) 0.021(2) 0.028(2) 0.0035(16) 0.0071(17) 0.0011(16)
C19A 0.027(2) 0.020(2) 0.026(2) -0.0002(19) 0.0102(18) 0.0044(18)
C20A 0.027(2) 0.031(2) 0.020(2) -0.0058(18) 0.0017(17) 0.0011(19)
C21A 0.021(2) 0.0202(19) 0.022(2) -0.0014(16) 0.0011(15) 0.0005(15)
C22A 0.0175(17) 0.0175(16) 0.0236(17) -0.0027(13) 0.0024(14) -0.0002(14)
C23A 0.0193(17) 0.0168(16) 0.0204(17) 0.0002(13) 0.0023(14) 0.0025(13)
N1B 0.0171(18) 0.0112(15) 0.0188(17) 0.0014(13) 0.0078(13) 0.0016(12)
C2B 0.0206(18) 0.0165(16) 0.0181(16) 0.0003(13) 0.0028(14) 0.0041(13)
O1B 0.0350(16) 0.0133(12) 0.0262(14) 0.0003(10) 0.0067(12) 0.0030(10)
C3B 0.0234(18) 0.0115(15) 0.0250(18) 0.0002(13) 0.0107(15) 0.0041(13)
C4B 0.018(2) 0.0131(18) 0.021(2) -0.0015(15) 0.0054(17) -0.0027(15)
N5B 0.0146(14) 0.0156(14) 0.0177(15) -0.0003(11) 0.0004(12) 0.0001(11)
C6B 0.018(2) 0.0119(18) 0.0174(19) -0.0026(15) 0.0087(16) 0.0019(15)
C7B 0.0194(18) 0.0144(15) 0.0245(18) -0.0014(13) 0.0078(14) -0.0025(13)
C8B 0.0141(15) 0.0158(15) 0.0185(16) -0.0038(12) -0.0021(13) -0.0023(12)
O2B 0.0208(13) 0.0133(12) 0.0234(13) -0.0005(9) 0.0030(10) 0.0012(9)
N9B 0.025(2) 0.0125(16) 0.0230(19) 0.0009(13) 0.0049(15) 0.0048(13)
C10B 0.022(2) 0.0070(16) 0.018(2) -0.0016(16) -0.0017(17) 0.0050(16)
C11B 0.027(2) 0.0158(18) 0.018(2) -0.0040(16) 0.0014(17) 0.0024(17)
C12B 0.027(2) 0.025(2) 0.024(2) 0.0033(17) 0.0068(18) 0.0011(17)
C13B 0.038(3) 0.0173(19) 0.022(2) -0.0043(17) 0.0086(19) 0.0065(19)
C14B 0.030(2) 0.022(2) 0.027(2) -0.0054(17) 0.0000(17) 0.0044(18)
C15B 0.022(2) 0.0148(19) 0.029(2) -0.0032(16) 0.0012(16) 0.0007(15)
C16B 0.014(2) 0.024(2) 0.0142(19) 0.0044(17) 0.0051(15) 0.0026(17)
C17B 0.019(2) 0.027(2) 0.021(2) 0.0052(18) 0.0018(17) -0.0043(18)
C18B 0.020(2) 0.024(2) 0.033(3) 0.0055(18) 0.0076(18) -0.0007(17)
C19B 0.032(2) 0.032(2) 0.025(2) 0.008(2) 0.0143(19) 0.008(2)
C20B 0.035(2) 0.0196(19) 0.020(2) -0.0006(16) 0.0065(18) 0.0022(18)
C21B 0.022(2) 0.0212(19) 0.023(2) 0.0015(16) 0.0029(16) 0.0021(15)
C22B 0.0132(16) 0.0153(15) 0.0264(18) -0.0028(13) 0.0039(13) -0.0009(13)
C23B 0.0223(17) 0.0152(15) 0.0181(16) -0.0001(13) 0.0019(14) -0.0003(13)

loop_
_atom_type_symbol
_atom_type_description
_atom_type_scat_dispersion_real
_atom_type_scat_dispersion_imag
_atom_type_scat_source
C C 0.0033 0.0000 'International Tables Vol C Tables 4.2.6.8 and 6.1.1.4'
H H 0.0000 0.0000 'International Tables Vol C Tables 4.2.6.8 and 6.1.1.4'
N N 0.0061 0.0000 'International Tables Vol C Tables 4.2.6.8 and 6.1.1.4'
O O 0.0106 0.0000 'International Tables Vol C Tables 4.2.6.8 and 6.1.1.4'

loop_
_geom_angle_atom_site_label_1
_geom_angle_atom_site_label_2
_geom_angle_atom_site_label_3
_geom_angle
C2A N1A C16A 128.0(4)
C2A N1A H1A 116.0
C16A N1A H1A 116.0
O1A C2A N1A 123.2(3)
O1A C2A C3A 121.8(3)
N1A C2A C3A 115.0(3)
C4A C3A C2A 113.5(3)
C4A C3A H3A1 108.9
C2A C3A H3A1 108.9
C4A C3A H3A2 108.9
C2A C3A H3A2 108.9
H3A1 C3A H3A2 107.7
C22A C4A N5A 107.1(4)
C22A C4A C3A 131.0(4)
N5A C4A C3A 121.7(4)
C6A N5A C4A 109.9(3)
C6A N5A H5A 125.1
C4A N5A H5A 125.1
N5A C6A C23A 107.9(3)
N5A C6A C7A 121.5(4)
C23A C6A C7A 130.6(4)
C6A C7A C8A 113.4(3)
C6A C7A H7A1 108.9
C8A C7A H7A1 108.9
C6A C7A H7A2 108.9
C8A C7A H7A2 108.9
H7A1 C7A H7A2 107.7
O2A C8A N9A 123.8(3)
O2A C8A C7A 121.4(3)
N9A C8A C7A 114.8(3)
C8A N9A C10A 122.8(4)
C8A N9A H9A 118.6
C10A N9A H9A 118.6
C15A C10A C11A 122.1(4)
C15A C10A N9A 121.9(4)
C11A C10A N9A 116.1(4)
C12A C11A C10A 117.8(4)
C12A C11A H11A 121.1
C10A C11A H11A 121.1
C13A C12A C11A 119.9(5)
C13A C12A H12A 120.1
C11A C12A H12A 120.1
C12A C13A C14A 121.4(5)
C12A C13A H13A 119.3
C14A C13A H13A 119.3
C13A C14A C15A 120.1(5)
C13A C14A H14A 120.0
C15A C14A H14A 120.0
C10A C15A C14A 118.7(5)
C10A C15A H15A 120.6
C14A C15A H15A 120.6
C17A C16A N1A 119.9(4)
C17A C16A C21A 119.1(4)
N1A C16A C21A 120.9(4)
C16A C17A C18A 121.3(4)
C16A C17A H17A 119.4
C18A C17A H17A 119.4
C17A C18A C19A 121.0(5)
C17A C18A H18A 119.5
C19A C18A H18A 119.5
C20A C19A C18A 117.8(5)
C20A C19A H19A 121.1
C18A C19A H19A 121.1
C21A C20A C19A 121.7(5)
C21A C20A H20A 119.1
C19A C20A H20A 119.1
C20A C21A C16A 119.1(5)
C20A C21A H21A 120.5
C16A C21A H21A 120.5
C4A C22A C23A 107.7(3)
C4A C22A H22A 126.1
C23A C22A H22A 126.1
C6A C23A C22A 107.3(3)
C6A C23A H23A 126.3
C22A C23A H23A 126.3
C2B N1B C16B 124.3(4)
C2B N1B H1B 117.8
C16B N1B H1B 117.8
O1B C2B N1B 124.7(3)
O1B C2B C3B 121.5(3)
N1B C2B C3B 113.8(3)
C4B C3B C2B 114.7(3)
C4B C3B H3B1 108.6
C2B C3B H3B1 108.6
C4B C3B H3B2 108.6
C2B C3B H3B2 108.6
H3B1 C3B H3B2 107.6
N5B C4B C22B 107.5(4)
N5B C4B C3B 122.7(4)
C22B C4B C3B 129.9(4)
C4B N5B C6B 110.7(4)
C4B N5B H5B 124.7
C6B N5B H5B 124.7
N5B C6B C23B 107.0(4)
N5B C6B C7B 122.2(4)
C23B C6B C7B 130.8(4)
C6B C7B C8B 112.0(3)
C6B C7B H7B1 109.2
C8B C7B H7B1 109.2
C6B C7B H7B2 109.2
C8B C7B H7B2 109.2
H7B1 C7B H7B2 107.9
O2B C8B N9B 122.3(3)
O2B C8B C7B 121.2(3)
N9B C8B C7B 116.5(3)
C8B N9B C10B 125.5(4)
C8B N9B H9B 117.2
C10B N9B H9B 117.2
C11B C10B C15B 119.2(4)
C11B C10B N9B 121.7(4)
C15B C10B N9B 119.1(4)
C10B C11B C12B 121.4(4)
C10B C11B H11B 119.3
C12B C11B H11B 119.3
C11B C12B C13B 120.9(5)
C11B C12B H12B 119.5
C13B C12B H12B 119.5
C12B C13B C14B 117.9(5)
C12B C13B H13B 121.0
C14B C13B H13B 121.0
C15B C14B C13B 121.3(5)
C15B C14B H14B 119.3
C13B C14B H14B 119.3
C14B C15B C10B 119.2(5)
C14B C15B H15B 120.4
C10B C15B H15B 120.4
C21B C16B C17B 121.3(4)
C21B C16B N1B 123.7(4)
C17B C16B N1B 115.0(4)
C18B C17B C16B 118.1(4)
C18B C17B H17B 121.0
C16B C17B H17B 121.0
C19B C18B C17B 119.8(5)
C19B C18B H18B 120.1
C17B C18B H18B 120.1
C20B C19B C18B 121.5(5)
C20B C19B H19B 119.3
C18B C19B H19B 119.3
C19B C20B C21B 119.8(5)
C19B C20B H20B 120.1
C21B C20B H20B 120.1
C16B C21B C20B 119.5(4)
C16B C21B H21B 120.2
C20B C21B H21B 120.2
C4B C22B C23B 107.0(3)
C4B C22B H22B 126.5
C23B C22B H22B 126.5
C6B C23B C22B 107.9(3)
C6B C23B H23B 126.1
C22B C23B H23B 126.1

loop_
_geom_bond_atom_site_label_1
_geom_bond_atom_site_label_2
_geom_bond_distance
N1A C2A 1.349(6)
N1A C16A 1.419(6)
N1A H1A 0.8800
C2A O1A 1.238(4)
C2A C3A 1.528(4)
C3A C4A 1.506(5)
C3A H3A1 0.9900
C3A H3A2 0.9900
C4A C22A 1.383(6)
C4A N5A 1.385(5)
N5A C6A 1.375(5)
N5A H5A 0.8800
C6A C23A 1.378(6)
C6A C7A 1.507(5)
C7A C8A 1.529(4)
C7A H7A1 0.9900
C7A H7A2 0.9900
C8A O2A 1.247(4)
C8A N9A 1.364(6)
N9A C10A 1.450(6)
N9A H9A 0.8800
C10A C15A 1.370(6)
C10A C11A 1.417(6)
C11A C12A 1.405(7)
C11A H11A 0.9500
C12A C13A 1.377(7)
C12A H12A 0.9500
C13A C14A 1.379(7)
C13A H13A 0.9500
C14A C15A 1.404(7)
C14A H14A 0.9500
C15A H15A 0.9500
C16A C17A 1.379(7)
C16A C21A 1.428(6)
C17A C18A 1.382(7)
C17A H17A 0.9500
C18A C19A 1.408(7)
C18A H18A 0.9500
C19A C20A 1.405(7)
C19A H19A 0.9500
C20A C21A 1.390(7)
C20A H20A 0.9500
C21A H21A 0.9500
C22A C23A 1.428(5)
C22A H22A 0.9500
C23A H23A 0.9500
N1B C2B 1.375(5)
N1B C16B 1.442(6)
N1B H1B 0.8800
C2B O1B 1.239(4)
C2B C3B 1.528(4)
C3B C4B 1.504(6)
C3B H3B1 0.9900
C3B H3B2 0.9900
C4B N5B 1.375(5)
C4B C22B 1.388(6)
N5B C6B 1.378(5)
N5B H5B 0.8800
C6B C23B 1.385(6)
C6B C7B 1.495(5)
C7B C8B 1.529(4)
C7B H7B1 0.9900
C7B H7B2 0.9900
C8B O2B 1.251(4)
C8B N9B 1.334(6)
N9B C10B 1.426(6)
N9B H9B 0.8800
C10B C11B 1.380(6)
C10B C15B 1.425(6)
C11B C12B 1.384(7)
C11B H11B 0.9500
C12B C13B 1.403(7)
C12B H12B 0.9500
C13B C14B 1.414(7)
C13B H13B 0.9500
C14B C15B 1.392(7)
C14B H14B 0.9500
C15B H15B 0.9500
C16B C21B 1.368(6)
C16B C17B 1.423(6)
C17B C18B 1.408(7)
C17B H17B 0.9500
C18B C19B 1.378(7)
C18B H18B 0.9500
C19B C20B 1.378(7)
C19B H19B 0.9500
C20B C21B 1.403(7)
C20B H20B 0.9500
C21B H21B 0.9500
C22B C23B 1.434(5)
C22B H22B 0.9500
C23B H23B 0.9500

loop_
_geom_hbond_atom_site_label_D
_geom_hbond_atom_site_label_H
_geom_hbond_atom_site_label_A
_geom_hbond_distance_DH
_geom_hbond_distance_HA
_geom_hbond_distance_DA
_geom_hbond_angle_DHA
_geom_hbond_site_symmetry_A
N1A H1A O2B 0.88 2.06 2.917(5) 163.9 1_545
N5A H5A O2B 0.88 2.05 2.929(4) 173.2 3_545
N9A H9A O1B 0.88 1.94 2.808(5) 169.4 .
N1B H1B O2A 0.88 2.03 2.890(4) 166.3 1_565
N5B H5B O2A 0.88 2.07 2.937(4) 169.6 3_455
N9B H9B O1A 0.88 1.99 2.849(5) 166.2 .

loop_
_geom_torsion_atom_site_label_1
_geom_torsion_atom_site_label_2
_geom_torsion_atom_site_label_3
_geom_torsion_atom_site_label_4
_geom_torsion
C16A N1A C2A O1A 2.4(7)
C16A N1A C2A C3A -178.6(4)
O1A C2A C3A C4A -38.9(5)
N1A C2A C3A C4A 142.1(4)
C2A C3A C4A C22A -85.6(5)
C2A C3A C4A N5A 100.0(4)
C22A C4A N5A C6A 2.3(5)
C3A C4A N5A C6A 177.9(3)
C4A N5A C6A C23A -2.1(5)
C4A N5A C6A C7A 179.4(3)
N5A C6A C7A C8A 105.9(4)
C23A C6A C7A C8A -72.2(5)
C6A C7A C8A O2A -50.6(5)
C6A C7A C8A N9A 131.1(4)
O2A C8A N9A C10A -2.7(7)
C7A C8A N9A C10A 175.6(4)
C8A N9A C10A C15A 60.4(6)
C8A N9A C10A C11A -120.6(5)
C15A C10A C11A C12A -1.5(7)
N9A C10A C11A C12A 179.5(4)
C10A C11A C12A C13A 1.9(7)
C11A C12A C13A C14A -1.4(8)
C12A C13A C14A C15A 0.4(7)
C11A C10A C15A C14A 0.5(7)
N9A C10A C15A C14A 179.5(5)
C13A C14A C15A C10A 0.1(7)
C2A N1A C16A C17A 144.5(5)
C2A N1A C16A C21A -37.0(6)
N1A C16A C17A C18A 179.8(4)
C21A C16A C17A C18A 1.2(6)
C16A C17A C18A C19A 1.3(7)
C17A C18A C19A C20A -2.9(7)
C18A C19A C20A C21A 2.0(7)
C19A C20A C21A C16A 0.4(7)
C17A C16A C21A C20A -2.0(6)
N1A C16A C21A C20A 179.4(5)
N5A C4A C22A C23A -1.7(4)
C3A C4A C22A C23A -176.6(4)
N5A C6A C23A C22A 1.0(4)
C7A C6A C23A C22A 179.3(4)
C4A C22A C23A C6A 0.4(4)
C16B N1B C2B O1B -1.3(7)
C16B N1B C2B C3B -179.8(4)
O1B C2B C3B C4B 37.9(5)
N1B C2B C3B C4B -143.5(4)
C2B C3B C4B N5B -96.2(4)
C2B C3B C4B C22B 84.2(5)
C22B C4B N5B C6B 1.4(5)
C3B C4B N5B C6B -178.3(3)
C4B N5B C6B C23B -1.5(5)
C4B N5B C6B C7B -179.3(3)
N5B C6B C7B C8B -108.5(4)
C23B C6B C7B C8B 74.3(5)
C6B C7B C8B O2B 50.8(5)
C6B C7B C8B N9B -130.4(4)
O2B C8B N9B C10B 5.3(6)
C7B C8B N9B C10B -173.5(4)
C8B N9B C10B C11B 117.1(5)
C8B N9B C10B C15B -65.0(6)
C15B C10B C11B C12B 1.8(7)
N9B C10B C11B C12B 179.7(4)
C10B C11B C12B C13B -0.4(8)
C11B C12B C13B C14B -1.7(7)
C12B C13B C14B C15B 2.4(7)
C13B C14B C15B C10B -1.0(7)
C11B C10B C15B C14B -1.1(6)
N9B C10B C15B C14B -179.0(5)
C2B N1B C16B C21B 37.5(6)
C2B N1B C16B C17B -144.3(4)
C21B C16B C17B C18B -1.8(7)
N1B C16B C17B C18B 179.9(4)
C16B C17B C18B C19B 1.5(7)
C17B C18B C19B C20B -1.1(7)
C18B C19B C20B C21B 1.0(7)
C17B C16B C21B C20B 1.7(6)
N1B C16B C21B C20B 179.8(5)
C19B C20B C21B C16B -1.3(7)
N5B C4B C22B C23B -0.7(4)
C3B C4B C22B C23B 178.9(4)
N5B C6B C23B C22B 1.0(4)
C7B C6B C23B C22B 178.5(4)
C4B C22B C23B C6B -0.2(4)
